data_7109462
loop_
_publ_author_name
'Goutam Kumar Kole'
'Raghavender Medishetty'
'Lip Lin Koh'
'Jagadese J. Vittal'

_publ_section_title
;
 Influence of C-H^...^pi interactions on the solid-state [2+2]
 cycloaddition reaction of a Ag(I) coordination complex in an inorganic
 co-crystal
;
_journal_name_full Chem.Commun.
_journal_page_first 6298
_journal_paper_doi 10.1039/c3cc42793e
_journal_volume 49
_journal_year 2013
_chemical_formula_sum 'C84 H82 Ag3 B3 F12 N2 O2 P4'
_chemical_formula_weight 1859.44
_chemical_name_systematic
;
?
;
_space_group_IT_number 2
_symmetry_cell_setting triclinic
_symmetry_space_group_name_Hall '-P 1'
_symmetry_space_group_name_H-M 'P -1'
_atom_sites_solution_hydrogens geom
_atom_sites_solution_primary direct
_atom_sites_solution_secondary difmap
_audit_creation_method SHELXL-97
_cell_angle_alpha 90.704(5)
_cell_angle_beta 91.621(5)
_cell_angle_gamma 100.084(5)
_cell_formula_units_Z 2
_cell_length_a 11.776(2)
_cell_length_b 13.134(2)
_cell_length_c 25.916(4)
_cell_measurement_reflns_used 1000
_cell_measurement_temperature 100(2)
_cell_measurement_theta_max 22.78
_cell_measurement_theta_min 2.47
_cell_volume 3944.2(11)
_computing_cell_refinement 'Bruker SMART'
_computing_data_collection 'Bruker SMART'
_computing_data_reduction 'Bruker SAINT'
_computing_molecular_graphics 'Bruker SHELXTL'
_computing_publication_material 'Bruker SHELXTL'
_computing_structure_refinement 'SHELXL-97 (Sheldrick, 1997)'
_computing_structure_solution 'SHELXS-97 (Sheldrick, 1990)'
_diffrn_ambient_temperature 100(2)
_diffrn_measured_fraction_theta_full 0.998
_diffrn_measured_fraction_theta_max 0.998
_diffrn_measurement_device_type 'CCD area detector'
_diffrn_measurement_method 'phi and omega scans'
_diffrn_radiation_monochromator graphite
_diffrn_radiation_source 'fine-focus sealed tube'
_diffrn_radiation_type MoK\a
_diffrn_radiation_wavelength 0.71073
_diffrn_reflns_av_R_equivalents 0.0637
_diffrn_reflns_av_sigmaI/netI 0.0712
_diffrn_reflns_limit_h_max 14
_diffrn_reflns_limit_h_min -14
_diffrn_reflns_limit_k_max 15
_diffrn_reflns_limit_k_min -15
_diffrn_reflns_limit_l_max 30
_diffrn_reflns_limit_l_min -30
_diffrn_reflns_number 42660
_diffrn_reflns_theta_full 25.00
_diffrn_reflns_theta_max 25.00
_diffrn_reflns_theta_min 0.79
_exptl_absorpt_coefficient_mu 0.896
_exptl_absorpt_correction_T_max 0.9000
_exptl_absorpt_correction_T_min 0.6832
_exptl_absorpt_correction_type multi-scan
_exptl_absorpt_process_details 'SADABS (Sheldrick, 2005)'
_exptl_crystal_colour COLOURLESS
_exptl_crystal_density_diffrn 1.566
_exptl_crystal_density_meas ?
_exptl_crystal_density_method 'not measured'
_exptl_crystal_description BLOCK
_exptl_crystal_F_000 1880
_exptl_crystal_size_max 0.46
_exptl_crystal_size_mid 0.20
_exptl_crystal_size_min 0.12
_refine_diff_density_max 1.463
_refine_diff_density_min -2.191
_refine_diff_density_rms 0.176
_refine_ls_extinction_method none
_refine_ls_goodness_of_fit_ref 1.197
_refine_ls_hydrogen_treatment constr
_refine_ls_matrix_type full
_refine_ls_number_parameters 1107
_refine_ls_number_reflns 13854
_refine_ls_number_restraints 540
_refine_ls_restrained_S_all 1.175
_refine_ls_R_factor_all 0.1113
_refine_ls_R_factor_gt 0.0963
_refine_ls_shift/su_max 0.001
_refine_ls_shift/su_mean 0.000
_refine_ls_structure_factor_coef Fsqd
_refine_ls_weighting_details 'calc w=1/[\s^2^(Fo^2^)+(0.0500P)^2^+84.3257P] where P=(Fo^2^+2Fc^2^)/3'
_refine_ls_weighting_scheme calc
_refine_ls_wR_factor_gt 0.2254
_refine_ls_wR_factor_ref 0.2324
_reflns_number_gt 11683
_reflns_number_total 13854
_reflns_threshold_expression >2sigma(I)
_cod_data_source_file c3cc42793e.txt
_cod_data_source_block b011jj
_cod_depositor_comments
;
The following automatic conversions were performed:

'_exptl_crystal_density_meas' value 'Not Measured' was changed to '?'
- the value is perceived as not measured.

Automatic conversion script
Id: cif_fix_values 3008 2015-01-20 13:52:24Z robertas 
;
_cod_original_cell_volume 3944.2(12)
_cod_original_sg_symbol_H-M P-1
_cod_database_code 7109462

loop_
_symmetry_equiv_pos_as_xyz
'x, y, z'
'-x, -y, -z'

loop_
_atom_site_label
_atom_site_type_symbol
_atom_site_fract_x
_atom_site_fract_y
_atom_site_fract_z
_atom_site_U_iso_or_equiv
_atom_site_adp_type
_atom_site_occupancy
_atom_site_symmetry_multiplicity
_atom_site_calc_flag
_atom_site_refinement_flags
_atom_site_disorder_assembly
_atom_site_disorder_group
Ag1 Ag 0.91205(7) 0.43060(6) 0.28794(3) 0.0210(2) Uani 1 1 d D . .
Ag2 Ag 0.79522(7) 0.61705(6) 0.32133(3) 0.0254(2) Uani 1 1 d . B .
Ag3 Ag 0.61572(7) 0.96489(6) 0.00642(3) 0.0217(2) Uani 1 1 d . . .
P1 P 1.0249(2) 0.54511(19) 0.23113(10) 0.0156(5) Uani 1 1 d . B .
P2 P 0.8804(2) 0.7134(2) 0.25292(10) 0.0167(5) Uani 1 1 d . . .
P3 P 0.5770(2) 0.85911(19) -0.07057(10) 0.0151(5) Uani 1 1 d . . .
P4 P 0.6430(2) 1.05421(19) 0.08903(10) 0.0165(5) Uani 1 1 d . . .
B1 B 0.6258(11) 0.3318(10) 0.2339(5) 0.025(3) Uani 1 1 d . . .
F1 F 0.6722(6) 0.4210(5) 0.2618(3) 0.0322(15) Uani 1 1 d . . .
F2 F 0.7159(7) 0.2795(6) 0.2226(3) 0.050(2) Uani 1 1 d . . .
F3 F 0.5469(7) 0.2699(6) 0.2630(3) 0.051(2) Uani 1 1 d . . .
F4 F 0.5756(6) 0.3568(6) 0.1879(3) 0.0389(17) Uani 1 1 d . . .
B2 B 0.6676(13) 1.2630(11) -0.0415(6) 0.021(5) Uani 0.645(15) 1 d PDU A 1
F5 F 0.5732(7) 1.3082(6) -0.0534(4) 0.039(2) Uani 0.645(15) 1 d PD A 1
F6 F 0.7351(9) 1.2646(8) -0.0843(4) 0.039(2) Uani 0.645(15) 1 d PD A 1
F7 F 0.7315(10) 1.3173(7) -0.0015(5) 0.039(2) Uani 0.645(15) 1 d PDU A 1
F8 F 0.6311(9) 1.1623(6) -0.0273(3) 0.039(2) Uani 0.645(15) 1 d PDU A 1
B2A B 0.6980(19) 1.2457(18) -0.0333(9) 0.030(11) Uani 0.355(15) 1 d PDU A 2
F5A F 0.737(2) 1.3225(19) 0.0015(12) 0.076(6) Uani 0.355(15) 1 d PD A 2
F6A F 0.712(2) 1.282(2) -0.0821(9) 0.076(6) Uani 0.355(15) 1 d PDU A 2
F7A F 0.754(2) 1.1656(17) -0.0265(9) 0.076(6) Uani 0.355(15) 1 d PDU A 2
F8A F 0.5819(16) 1.212(2) -0.0266(9) 0.076(6) Uani 0.355(15) 1 d PDU A 2
B3 B 1.0818(11) 0.6568(11) 0.3964(5) 0.030(3) Uani 1 1 d . . .
F9 F 1.0982(13) 0.6185(11) 0.4416(4) 0.114(5) Uani 1 1 d . . .
F10 F 1.0083(9) 0.7250(8) 0.4020(5) 0.088(4) Uani 1 1 d . . .
F11 F 1.0302(7) 0.5791(7) 0.3627(3) 0.060(2) Uani 1 1 d . . .
F12 F 1.1815(9) 0.7057(9) 0.3773(5) 0.123(6) Uani 1 1 d . . .
N1 N 0.8503(10) 0.3180(8) 0.3470(3) 0.0209(10) Uani 0.679(13) 1 d PGDU B 1
C1 C 0.7725(10) 0.2287(8) 0.3335(3) 0.0209(10) Uani 0.679(13) 1 d PGU B 1
H1 H 0.7469 0.2161 0.2985 0.025 Uiso 0.679(13) 1 calc PR B 1
C2 C 0.7321(9) 0.1580(7) 0.3711(4) 0.0209(10) Uani 0.679(13) 1 d PGU B 1
H2 H 0.6790 0.0970 0.3618 0.025 Uiso 0.679(13) 1 calc PR B 1
C3 C 0.7696(10) 0.1765(8) 0.4222(4) 0.0209(10) Uani 0.679(13) 1 d PGU B 1
C4 C 0.8474(10) 0.2658(8) 0.4358(3) 0.0210(10) Uani 0.679(13) 1 d PGU B 1
H4 H 0.8730 0.2784 0.4707 0.025 Uiso 0.679(13) 1 calc PR B 1
C5 C 0.8878(10) 0.3365(7) 0.3982(4) 0.0209(10) Uani 0.679(13) 1 d PGU B 1
H5 H 0.9409 0.3975 0.4074 0.025 Uiso 0.679(13) 1 calc PR B 1
C6 C 0.7192(13) 0.0991(12) 0.4612(6) 0.020(4) Uani 0.679(13) 1 d P B 1
H6 H 0.6717 0.0377 0.4480 0.024 Uiso 0.679(13) 1 calc PR B 1
C7 C 0.7342(14) 0.1073(14) 0.5119(6) 0.024(4) Uani 0.679(13) 1 d P B 1
H7 H 0.7827 0.1681 0.5250 0.029 Uiso 0.679(13) 1 calc PR B 1
C8 C 0.6828(11) 0.0312(8) 0.5509(3) 0.0220(10) Uani 0.679(13) 1 d PGU B 1
C9 C 0.7135(10) 0.0504(8) 0.6028(4) 0.0220(10) Uani 0.679(13) 1 d PGU B 1
H9 H 0.7692 0.1093 0.6128 0.026 Uiso 0.679(13) 1 calc PR B 1
C10 C 0.6628(10) -0.0165(9) 0.6400(3) 0.0221(10) Uani 0.679(13) 1 d PGU B 1
H10 H 0.6837 -0.0034 0.6755 0.027 Uiso 0.679(13) 1 calc PR B 1
C11 C 0.5813(10) -0.1027(9) 0.6255(3) 0.0221(10) Uani 0.679(13) 1 d PGU B 1
H11 H 0.5466 -0.1484 0.6509 0.027 Uiso 0.679(13) 1 calc PR B 1
C12 C 0.5506(10) -0.1219(8) 0.5736(4) 0.0221(10) Uani 0.679(13) 1 d PGU B 1
H12 H 0.4950 -0.1808 0.5636 0.027 Uiso 0.679(13) 1 calc PR B 1
C13 C 0.6014(11) -0.0549(9) 0.5363(3) 0.0220(10) Uani 0.679(13) 1 d PGU B 1
H13 H 0.5804 -0.0681 0.5009 0.026 Uiso 0.679(13) 1 calc PR B 1
N1Z N 0.869(2) 0.3252(17) 0.3521(7) 0.0209(10) Uani 0.321(13) 1 d PGDU B 2
C1Z C 0.784(2) 0.2377(18) 0.3474(6) 0.0209(10) Uani 0.321(13) 1 d PGU B 2
H1Z H 0.7484 0.2176 0.3146 0.025 Uiso 0.321(13) 1 calc PR B 2
C2Z C 0.7501(19) 0.1798(15) 0.3906(9) 0.0209(10) Uani 0.321(13) 1 d PGU B 2
H2Z H 0.6917 0.1201 0.3874 0.025 Uiso 0.321(13) 1 calc PR B 2
C3Z C 0.802(2) 0.2093(18) 0.4386(7) 0.0210(10) Uani 0.321(13) 1 d PGU B 2
C4Z C 0.887(2) 0.2968(18) 0.4434(6) 0.0210(10) Uani 0.321(13) 1 d PGU B 2
H4Z H 0.9228 0.3170 0.4762 0.025 Uiso 0.321(13) 1 calc PR B 2
C5Z C 0.921(2) 0.3547(15) 0.4001(8) 0.0209(10) Uani 0.321(13) 1 d PGU B 2
H5Z H 0.9795 0.4145 0.4034 0.025 Uiso 0.321(13) 1 calc PR B 2
C6Z C 0.773(2) 0.152(2) 0.4865(14) 0.0214(10) Uani 0.321(13) 1 d PDU B 2
H6Z H 0.8102 0.1810 0.5177 0.026 Uiso 0.321(13) 1 calc PR B 2
C7Z C 0.700(3) 0.064(2) 0.4899(16) 0.0218(10) Uani 0.321(13) 1 d PDU B 2
H7Z H 0.6641 0.0322 0.4591 0.026 Uiso 0.321(13) 1 calc PR B 2
C8Z C 0.669(2) 0.0106(18) 0.5420(6) 0.0220(10) Uani 0.321(13) 1 d PGU B 2
C9Z C 0.585(2) -0.0784(18) 0.5415(6) 0.0220(10) Uani 0.321(13) 1 d PGDU B 2
H9Z H 0.5500 -0.1061 0.5097 0.026 Uiso 0.321(13) 1 calc PR B 2
C10Z C 0.553(2) -0.1270(17) 0.5875(8) 0.0221(10) Uani 0.321(13) 1 d PGU B 2
H10Z H 0.4961 -0.1878 0.5872 0.027 Uiso 0.321(13) 1 calc PR B 2
C11Z C 0.605(2) -0.087(2) 0.6340(7) 0.0221(10) Uani 0.321(13) 1 d PGU B 2
H11Z H 0.5830 -0.1198 0.6655 0.027 Uiso 0.321(13) 1 calc PR B 2
C12Z C 0.689(2) 0.0024(19) 0.6345(6) 0.0221(10) Uani 0.321(13) 1 d PGU B 2
H12Z H 0.7238 0.0300 0.6662 0.027 Uiso 0.321(13) 1 calc PR B 2
C13Z C 0.721(2) 0.0510(17) 0.5884(8) 0.0220(10) Uani 0.321(13) 1 d PGDU B 2
H13Z H 0.7777 0.1118 0.5887 0.026 Uiso 0.321(13) 1 calc PR B 2
N2 N 0.7255(8) 0.5308(6) 0.3854(3) 0.025(2) Uani 1 1 d . . .
C14 C 0.6233(10) 0.4689(8) 0.3826(4) 0.026(2) Uani 1 1 d . B .
H14 H 0.5827 0.4611 0.3502 0.032 Uiso 1 1 calc R . .
C15 C 0.5722(10) 0.4148(9) 0.4240(4) 0.027(2) Uani 1 1 d . . .
H15 H 0.4984 0.3721 0.4203 0.032 Uiso 1 1 calc R B .
C16 C 0.6339(10) 0.4255(8) 0.4719(4) 0.026(2) Uani 1 1 d . B .
C17 C 0.7402(10) 0.4895(9) 0.4741(4) 0.030(3) Uani 1 1 d . . .
H17 H 0.7845 0.4983 0.5056 0.036 Uiso 1 1 calc R B .
C18 C 0.7820(11) 0.5409(9) 0.4305(5) 0.033(3) Uani 1 1 d . B .
H18 H 0.8548 0.5855 0.4330 0.040 Uiso 1 1 calc R . .
C19 C 0.5897(10) 0.3662(8) 0.5175(4) 0.027(3) Uani 1 1 d . . .
H19 H 0.6433 0.3583 0.5446 0.033 Uiso 1 1 calc R B .
C20 C 0.4804(10) 0.3235(8) 0.5230(4) 0.025(2) Uani 1 1 d . B .
H20 H 0.4270 0.3352 0.4965 0.030 Uiso 1 1 calc R . .
C21 C 0.4344(12) 0.2599(9) 0.5660(4) 0.034(3) Uani 1 1 d . . .
C22 C 0.5065(12) 0.2203(11) 0.6018(5) 0.041(3) Uani 1 1 d . B .
H22 H 0.5879 0.2352 0.5989 0.050 Uiso 1 1 calc R . .
C23 C 0.4581(14) 0.1596(11) 0.6414(5) 0.050(4) Uani 1 1 d . . .
H23A H 0.5072 0.1316 0.6649 0.060 Uiso 1 1 calc R B .
C24 C 0.3400(14) 0.1383(10) 0.6477(5) 0.050(4) Uani 1 1 d . B .
H24 H 0.3085 0.0979 0.6758 0.060 Uiso 1 1 calc R . .
C25 C 0.2708(11) 0.1759(10) 0.6135(5) 0.039(3) Uani 1 1 d . . .
H25 H 0.1898 0.1624 0.6180 0.047 Uiso 1 1 calc R B .
C26 C 0.3149(12) 0.2352(9) 0.5708(5) 0.037(3) Uani 1 1 d . B .
H26 H 0.2642 0.2576 0.5459 0.045 Uiso 1 1 calc R . .
C27 C 1.0242(8) 0.6829(7) 0.2442(4) 0.018(2) Uani 1 1 d . B .
H27A H 1.0722 0.7047 0.2757 0.021 Uiso 1 1 calc R . .
H27B H 1.0602 0.7236 0.2151 0.021 Uiso 1 1 calc R . .
C28 C 0.4236(8) 0.8299(7) -0.0905(4) 0.015(2) Uani 1 1 d . . .
H28A H 0.4161 0.7999 -0.1259 0.018 Uiso 1 1 calc R . .
H28B H 0.3824 0.7778 -0.0672 0.018 Uiso 1 1 calc R . .
C1A C 0.7937(8) 1.0991(8) 0.1093(4) 0.018(2) Uani 1 1 d . . .
C2A C 0.8602(10) 1.0255(10) 0.1192(5) 0.032(3) Uani 1 1 d . . .
H2A H 0.8275 0.9545 0.1142 0.039 Uiso 1 1 calc R . .
C3A C 0.9736(10) 1.0524(11) 0.1361(5) 0.036(3) Uani 1 1 d . . .
H3A H 1.0187 1.0002 0.1422 0.043 Uiso 1 1 calc R . .
C4A C 1.0206(11) 1.1528(12) 0.1441(6) 0.049(4) Uani 1 1 d . . .
H4A H 1.0987 1.1719 0.1558 0.059 Uiso 1 1 calc R . .
C5A C 0.9539(13) 1.2267(12) 0.1352(10) 0.095(8) Uani 1 1 d . . .
H5AA H 0.9864 1.2976 0.1405 0.114 Uiso 1 1 calc R . .
C6A C 0.8390(11) 1.1991(10) 0.1185(9) 0.073(6) Uani 1 1 d . . .
H6A H 0.7928 1.2509 0.1136 0.088 Uiso 1 1 calc R . .
C1B C 0.5829(8) 0.9776(8) 0.1429(4) 0.016(2) Uani 1 1 d . . .
C2B C 0.5383(9) 0.8726(8) 0.1343(4) 0.025(2) Uani 1 1 d . . .
H2B H 0.5418 0.8420 0.1011 0.030 Uiso 1 1 calc R . .
C3B C 0.4889(10) 0.8131(9) 0.1747(5) 0.034(3) Uani 1 1 d . . .
H3B H 0.4584 0.7418 0.1691 0.041 Uiso 1 1 calc R . .
C4B C 0.4842(10) 0.8581(9) 0.2229(5) 0.034(3) Uani 1 1 d . . .
H4B H 0.4500 0.8173 0.2503 0.040 Uiso 1 1 calc R . .
C5B C 0.5288(9) 0.9617(9) 0.2319(4) 0.026(2) Uani 1 1 d . . .
H5B H 0.5249 0.9922 0.2650 0.031 Uiso 1 1 calc R . .
C6B C 0.5795(9) 1.0206(8) 0.1914(4) 0.018(2) Uani 1 1 d . . .
H6B H 0.6121 1.0913 0.1974 0.022 Uiso 1 1 calc R . .
C1C C 0.6208(8) 0.7328(8) -0.0640(4) 0.016(2) Uani 1 1 d . . .
C2C C 0.7382(10) 0.7314(9) -0.0626(6) 0.044(4) Uani 1 1 d . . .
H2C H 0.7910 0.7945 -0.0655 0.053 Uiso 1 1 calc R . .
C3C C 0.7793(11) 0.6413(11) -0.0572(7) 0.058(5) Uani 1 1 d . . .
H3C H 0.8602 0.6426 -0.0560 0.070 Uiso 1 1 calc R . .
C4C C 0.7069(11) 0.5505(9) -0.0536(4) 0.032(3) Uani 1 1 d . . .
H4C H 0.7362 0.4878 -0.0505 0.038 Uiso 1 1 calc R . .
C5C C 0.5898(10) 0.5496(9) -0.0544(5) 0.034(3) Uani 1 1 d . . .
H5C H 0.5379 0.4859 -0.0516 0.041 Uiso 1 1 calc R . .
C6C C 0.5473(10) 0.6402(8) -0.0593(5) 0.028(3) Uani 1 1 d . . .
H6C H 0.4664 0.6386 -0.0595 0.034 Uiso 1 1 calc R . .
C1D C 0.6520(8) 0.9110(8) -0.1280(4) 0.018(2) Uani 1 1 d . . .
C2D C 0.6516(9) 0.8512(8) -0.1721(4) 0.020(2) Uani 1 1 d . . .
H2D H 0.6113 0.7819 -0.1733 0.024 Uiso 1 1 calc R . .
C3D C 0.7102(10) 0.8928(10) -0.2145(4) 0.033(3) Uani 1 1 d . . .
H3D H 0.7123 0.8510 -0.2445 0.040 Uiso 1 1 calc R . .
C4D C 0.7657(10) 0.9947(10) -0.2138(4) 0.034(3) Uani 1 1 d . . .
H4D H 0.8048 1.0232 -0.2433 0.041 Uiso 1 1 calc R . .
C5D C 0.7637(9) 1.0544(9) -0.1700(5) 0.032(3) Uani 1 1 d . . .
H5D H 0.8012 1.1246 -0.1695 0.038 Uiso 1 1 calc R . .
C6D C 0.7079(9) 1.0139(8) -0.1266(4) 0.020(2) Uani 1 1 d . . .
H6D H 0.7076 1.0555 -0.0963 0.024 Uiso 1 1 calc R . .
C1E C 0.9091(8) 0.8530(8) 0.2655(4) 0.018(2) Uani 1 1 d . B .
C2E C 0.8454(10) 0.9191(8) 0.2413(4) 0.026(2) Uani 1 1 d . . .
H2E H 0.7875 0.8926 0.2159 0.031 Uiso 1 1 calc R B .
C3E C 0.8659(10) 1.0222(9) 0.2538(5) 0.030(3) Uani 1 1 d . B .
H3E H 0.8218 1.0667 0.2369 0.036 Uiso 1 1 calc R . .
C4E C 0.9488(9) 1.0626(8) 0.2902(4) 0.025(2) Uani 1 1 d . . .
H4E H 0.9632 1.1348 0.2979 0.030 Uiso 1 1 calc R B .
C5E C 1.0114(10) 0.9975(9) 0.3159(4) 0.027(2) Uani 1 1 d . B .
H5E H 1.0675 1.0245 0.3419 0.032 Uiso 1 1 calc R . .
C6E C 0.9918(9) 0.8927(8) 0.3035(4) 0.020(2) Uani 1 1 d . . .
H6E H 1.0348 0.8479 0.3208 0.024 Uiso 1 1 calc R B .
C1F C 0.8045(9) 0.6959(7) 0.1913(4) 0.021(2) Uani 1 1 d . B .
C2F C 0.8525(9) 0.7421(8) 0.1461(4) 0.020(2) Uani 1 1 d . . .
H2F H 0.9274 0.7833 0.1476 0.024 Uiso 1 1 calc R B .
C3F C 0.7908(10) 0.7275(8) 0.1000(4) 0.028(3) Uani 1 1 d . B .
H3F H 0.8223 0.7606 0.0700 0.034 Uiso 1 1 calc R . .
C4F C 0.6831(10) 0.6650(8) 0.0969(5) 0.029(3) Uani 1 1 d . . .
H4F H 0.6418 0.6540 0.0648 0.035 Uiso 1 1 calc R B .
C5F C 0.6358(10) 0.6186(9) 0.1411(5) 0.034(3) Uani 1 1 d . B .
H5F H 0.5619 0.5756 0.1391 0.041 Uiso 1 1 calc R . .
C6F C 0.6951(9) 0.6343(8) 0.1876(5) 0.027(2) Uani 1 1 d . . .
H6F H 0.6613 0.6030 0.2177 0.033 Uiso 1 1 calc R B .
C1G C 0.9835(8) 0.5304(8) 0.1633(4) 0.017(2) Uani 1 1 d . . .
C2G C 1.0577(9) 0.5812(8) 0.1256(4) 0.022(2) Uani 1 1 d . B .
H2G H 1.1314 0.6192 0.1357 0.027 Uiso 1 1 calc R . .
C3G C 1.0217(10) 0.5748(9) 0.0741(4) 0.027(3) Uani 1 1 d . . .
H3G H 1.0692 0.6100 0.0486 0.033 Uiso 1 1 calc R B .
C4G C 0.9154(11) 0.5163(10) 0.0603(4) 0.033(3) Uani 1 1 d . B .
H4G H 0.8919 0.5101 0.0249 0.039 Uiso 1 1 calc R . .
C5G C 0.8429(10) 0.4667(8) 0.0964(4) 0.026(2) Uani 1 1 d . . .
H5G H 0.7697 0.4283 0.0859 0.031 Uiso 1 1 calc R B .
C6G C 0.8768(9) 0.4728(8) 0.1479(4) 0.021(2) Uani 1 1 d . B .
H6G H 0.8274 0.4378 0.1729 0.026 Uiso 1 1 calc R . .
C1H C 1.1784(9) 0.5361(8) 0.2343(4) 0.021(2) Uani 1 1 d . . .
C2H C 1.2181(11) 0.4666(10) 0.2015(5) 0.038(3) Uani 1 1 d . B .
H2H H 1.1662 0.4272 0.1771 0.046 Uiso 1 1 calc R . .
C3H C 1.3330(10) 0.4539(9) 0.2040(5) 0.031(3) Uani 1 1 d . . .
H3H H 1.3607 0.4077 0.1810 0.038 Uiso 1 1 calc R B .
C4H C 1.4076(10) 0.5118(10) 0.2420(5) 0.034(3) Uani 1 1 d . B .
H4H H 1.4858 0.5030 0.2452 0.041 Uiso 1 1 calc R . .
C5H C 1.3671(10) 0.5809(9) 0.2743(5) 0.033(3) Uani 1 1 d . . .
H5H H 1.4180 0.6205 0.2991 0.040 Uiso 1 1 calc R B .
C6H C 1.2529(9) 0.5926(8) 0.2708(4) 0.023(2) Uani 1 1 d . B .
H6H H 1.2252 0.6395 0.2934 0.028 Uiso 1 1 calc R . .
O1S O 0.2904(10) 0.3590(8) 0.4236(4) 0.058(3) Uani 1 1 d U . .
C1S C 0.2765(17) 0.4152(13) 0.3790(7) 0.073(5) Uani 1 1 d U . .
H1SA H 0.2368 0.4736 0.3873 0.087 Uiso 1 1 calc R . .
H1SB H 0.3529 0.4437 0.3653 0.087 Uiso 1 1 calc R . .
C2S C 0.212(3) 0.3505(16) 0.3422(8) 0.133(12) Uani 1 1 d U . .
H2SA H 0.2606 0.3378 0.3132 0.160 Uiso 1 1 calc R . .
H2SB H 0.1476 0.3830 0.3284 0.160 Uiso 1 1 calc R . .
C3S C 0.1652(15) 0.2520(12) 0.3670(8) 0.075(5) Uani 1 1 d U . .
H3SA H 0.1998 0.1943 0.3531 0.090 Uiso 1 1 calc R . .
H3SB H 0.0802 0.2348 0.3626 0.090 Uiso 1 1 calc R . .
C4S C 0.2012(12) 0.2754(14) 0.4227(7) 0.064(4) Uani 1 1 d U . .
H4SA H 0.1356 0.2921 0.4422 0.077 Uiso 1 1 calc R . .
H4SB H 0.2271 0.2149 0.4386 0.077 Uiso 1 1 calc R . .
O2S O 1.0072(17) 0.1040(16) 0.4711(8) 0.064(5) Uani 0.50 1 d PDU C -3
C5S C 1.056(3) 0.084(3) 0.5186(9) 0.049(4) Uani 0.50 1 d PDU C -3
H5SA H 1.0598 0.1455 0.5417 0.058 Uiso 0.50 1 calc PR C -3
H5SB H 1.1363 0.0731 0.5137 0.058 Uiso 0.50 1 calc PR C -3
C6S C 0.988(3) -0.009(3) 0.5438(12) 0.049(4) Uani 0.50 1 d PDU C -3
H6SA H 0.9274 0.0095 0.5657 0.058 Uiso 0.50 1 calc PR C -3
H6SB H 1.0391 -0.0465 0.5648 0.058 Uiso 0.50 1 calc PR C -3
C7S C 0.937(3) -0.073(3) 0.4965(11) 0.049(4) Uani 0.50 1 d PDU C -3
H7SA H 0.9676 -0.1384 0.4935 0.058 Uiso 0.50 1 calc PR C -3
H7SB H 0.8520 -0.0883 0.4969 0.058 Uiso 0.50 1 calc PR C -3
C8S C 0.980(3) 0.001(2) 0.4537(13) 0.049(4) Uani 0.50 1 d PDU C -3
H8SA H 1.0491 -0.0193 0.4388 0.058 Uiso 0.50 1 calc PR C -3
H8SB H 0.9193 -0.0044 0.4260 0.058 Uiso 0.50 1 calc PR C -3
O3S O 0.1235(16) 1.0111(15) 0.0124(7) 0.049(5) Uani 0.50 1 d PDU D -4
C9S C 0.0220(19) 1.048(2) -0.0004(9) 0.040(6) Uani 0.50 1 d PDU D -4
H9SA H 0.0314 1.0882 -0.0327 0.047 Uiso 0.50 1 calc PR D -4
H9SB H 0.0034 1.0943 0.0275 0.047 Uiso 0.50 1 calc PR D -4
C10S C -0.074(2) 0.954(2) -0.008(2) 0.093(19) Uani 0.50 1 d PDU D -4
H10C H -0.1148 0.9560 -0.0414 0.112 Uiso 0.50 1 calc PR D -4
H10D H -0.1305 0.9522 0.0201 0.112 Uiso 0.50 1 calc PR D -4
C11S C -0.0120(18) 0.8615(17) -0.0048(9) 0.034(5) Uani 0.50 1 d PDU D -4
H11C H -0.0578 0.8035 0.0136 0.041 Uiso 0.50 1 calc PR D -4
H11D H 0.0048 0.8375 -0.0397 0.041 Uiso 0.50 1 calc PR D -4
C12S C 0.097(2) 0.9060(17) 0.0251(10) 0.048(6) Uani 0.50 1 d PDU D -4
H12C H 0.0855 0.8985 0.0627 0.058 Uiso 0.50 1 calc PR D -4
H12D H 0.1606 0.8697 0.0155 0.058 Uiso 0.50 1 calc PR D -4

loop_
_atom_site_aniso_label
_atom_site_aniso_U_11
_atom_site_aniso_U_22
_atom_site_aniso_U_33
_atom_site_aniso_U_23
_atom_site_aniso_U_13
_atom_site_aniso_U_12
Ag1 0.0238(4) 0.0183(4) 0.0207(4) 0.0068(3) 0.0050(3) 0.0019(3)
Ag2 0.0260(4) 0.0234(4) 0.0271(5) 0.0086(3) 0.0124(3) 0.0030(3)
Ag3 0.0288(4) 0.0187(4) 0.0177(4) -0.0038(3) 0.0005(3) 0.0047(3)
P1 0.0157(12) 0.0158(13) 0.0143(12) 0.0008(10) -0.0011(10) 0.0007(10)
P2 0.0163(13) 0.0174(13) 0.0154(13) 0.0014(10) 0.0027(10) -0.0002(10)
P3 0.0134(12) 0.0128(12) 0.0185(13) 0.0002(10) -0.0007(10) 0.0011(10)
P4 0.0151(13) 0.0154(13) 0.0190(13) 0.0016(10) -0.0003(10) 0.0028(10)
B1 0.031(7) 0.021(6) 0.021(6) -0.006(5) 0.005(5) -0.003(5)
F1 0.030(4) 0.033(4) 0.033(4) -0.001(3) -0.009(3) 0.007(3)
F2 0.068(5) 0.044(4) 0.048(5) 0.001(4) 0.026(4) 0.033(4)
F3 0.040(4) 0.057(5) 0.046(5) 0.010(4) 0.007(4) -0.021(4)
F4 0.039(4) 0.051(4) 0.023(4) -0.009(3) -0.008(3) 0.000(3)
B2 0.027(8) 0.016(7) 0.020(8) 0.011(6) -0.002(7) 0.004(7)
F5 0.052(4) 0.024(3) 0.035(4) -0.004(2) -0.006(3) -0.007(3)
F6 0.052(4) 0.024(3) 0.035(4) -0.004(2) -0.006(3) -0.007(3)
F7 0.052(4) 0.024(3) 0.035(4) -0.004(2) -0.006(3) -0.007(3)
F8 0.052(4) 0.024(3) 0.035(4) -0.004(2) -0.006(3) -0.007(3)
B2A 0.033(14) 0.026(14) 0.032(14) 0.002(9) 0.000(9) 0.006(9)
F5A 0.091(9) 0.084(9) 0.044(8) 0.007(6) 0.008(6) -0.011(7)
F6A 0.091(9) 0.084(9) 0.044(8) 0.007(6) 0.008(6) -0.011(7)
F7A 0.091(9) 0.084(9) 0.044(8) 0.007(6) 0.008(6) -0.011(7)
F8A 0.091(9) 0.084(9) 0.044(8) 0.007(6) 0.008(6) -0.011(7)
B3 0.026(7) 0.045(8) 0.018(6) 0.001(6) 0.001(5) 0.000(6)
F9 0.160(13) 0.141(11) 0.050(7) 0.008(7) -0.046(7) 0.059(10)
F10 0.082(7) 0.061(6) 0.131(10) 0.010(6) 0.040(7) 0.030(6)
F11 0.052(5) 0.074(6) 0.040(5) -0.022(4) -0.001(4) -0.021(4)
F12 0.079(7) 0.099(8) 0.167(12) -0.097(9) 0.085(8) -0.060(6)
N1 0.018(2) 0.024(2) 0.0202(19) 0.0049(17) 0.0012(18) 0.0016(16)
C1 0.018(2) 0.024(2) 0.0202(19) 0.0049(17) 0.0012(18) 0.0015(16)
C2 0.018(2) 0.024(2) 0.0202(19) 0.0049(17) 0.0011(18) 0.0015(16)
C3 0.018(2) 0.024(2) 0.0202(19) 0.0049(17) 0.0011(18) 0.0014(16)
C4 0.018(2) 0.024(2) 0.0202(19) 0.0049(17) 0.0011(18) 0.0014(16)
C5 0.018(2) 0.024(2) 0.0203(19) 0.0049(17) 0.0012(18) 0.0014(16)
C6 0.026(8) 0.025(8) 0.010(7) -0.004(7) -0.011(6) 0.007(7)
C7 0.025(9) 0.027(9) 0.019(8) 0.001(7) -0.003(7) 0.001(7)
C8 0.019(2) 0.026(2) 0.0198(19) 0.0056(17) 0.0003(17) -0.0001(16)
C9 0.019(2) 0.026(2) 0.0198(19) 0.0056(17) 0.0004(17) -0.0003(16)
C10 0.019(2) 0.026(2) 0.0197(19) 0.0057(17) 0.0004(18) -0.0004(17)
C11 0.019(2) 0.026(2) 0.020(2) 0.0057(17) 0.0004(18) -0.0004(16)
C12 0.019(2) 0.026(2) 0.020(2) 0.0057(17) 0.0004(18) -0.0003(16)
C13 0.019(2) 0.026(2) 0.0197(19) 0.0057(17) 0.0003(17) -0.0003(16)
N1Z 0.018(2) 0.024(2) 0.0202(19) 0.0049(17) 0.0012(18) 0.0015(16)
C1Z 0.018(2) 0.024(2) 0.0202(19) 0.0049(17) 0.0012(18) 0.0015(16)
C2Z 0.018(2) 0.024(2) 0.0201(19) 0.0049(17) 0.0011(18) 0.0015(16)
C3Z 0.018(2) 0.024(2) 0.0201(19) 0.0050(17) 0.0011(17) 0.0013(16)
C4Z 0.018(2) 0.024(2) 0.0202(19) 0.0049(17) 0.0012(18) 0.0014(16)
C5Z 0.018(2) 0.024(2) 0.0202(19) 0.0049(17) 0.0012(18) 0.0014(16)
C6Z 0.019(2) 0.025(2) 0.0200(19) 0.0052(17) 0.0008(18) 0.0007(16)
C7Z 0.019(2) 0.025(2) 0.0198(19) 0.0054(17) 0.0005(17) 0.0001(16)
C8Z 0.019(2) 0.026(2) 0.0198(19) 0.0056(17) 0.0003(17) -0.0002(16)
C9Z 0.019(2) 0.026(2) 0.0197(19) 0.0056(17) 0.0003(17) -0.0003(16)
C10Z 0.019(2) 0.026(2) 0.020(2) 0.0057(17) 0.0003(18) -0.0003(16)
C11Z 0.019(2) 0.026(2) 0.020(2) 0.0057(17) 0.0004(18) -0.0004(17)
C12Z 0.019(2) 0.026(2) 0.0197(19) 0.0056(17) 0.0004(18) -0.0004(17)
C13Z 0.019(2) 0.026(2) 0.0198(19) 0.0056(17) 0.0004(18) -0.0003(16)
N2 0.036(5) 0.013(4) 0.024(5) 0.002(4) 0.013(4) -0.003(4)
C14 0.033(6) 0.021(6) 0.022(6) 0.010(4) 0.006(5) -0.007(5)
C15 0.035(6) 0.026(6) 0.021(6) 0.012(5) 0.007(5) 0.008(5)
C16 0.039(7) 0.024(6) 0.018(5) 0.006(4) 0.009(5) 0.013(5)
C17 0.034(7) 0.032(6) 0.023(6) 0.004(5) 0.001(5) 0.004(5)
C18 0.031(7) 0.033(7) 0.034(7) 0.007(5) 0.006(5) -0.001(5)
C19 0.040(7) 0.023(6) 0.020(6) 0.008(5) 0.004(5) 0.009(5)
C20 0.028(6) 0.025(6) 0.023(6) 0.005(5) 0.012(5) 0.007(5)
C21 0.063(9) 0.029(6) 0.015(6) 0.002(5) 0.018(6) 0.022(6)
C22 0.051(8) 0.052(8) 0.021(6) 0.013(6) 0.008(6) 0.008(7)
C23 0.076(11) 0.045(8) 0.033(8) 0.024(6) 0.017(7) 0.019(8)
C24 0.081(11) 0.030(7) 0.043(8) 0.018(6) 0.028(8) 0.020(7)
C25 0.035(7) 0.040(7) 0.041(8) 0.001(6) 0.014(6) -0.002(6)
C26 0.059(9) 0.023(6) 0.029(7) -0.003(5) 0.019(6) 0.003(6)
C27 0.015(5) 0.018(5) 0.019(5) 0.000(4) 0.003(4) 0.000(4)
C28 0.013(5) 0.015(5) 0.015(5) 0.003(4) 0.003(4) -0.001(4)
C1A 0.011(5) 0.021(5) 0.024(5) -0.006(4) 0.005(4) 0.004(4)
C2A 0.030(6) 0.033(7) 0.036(7) 0.010(5) 0.004(5) 0.013(5)
C3A 0.024(6) 0.055(8) 0.033(7) 0.014(6) 0.000(5) 0.017(6)
C4A 0.015(6) 0.061(10) 0.071(10) -0.020(8) -0.010(6) 0.004(6)
C5A 0.029(8) 0.033(9) 0.22(3) -0.044(12) -0.043(12) -0.001(7)
C6A 0.015(6) 0.025(7) 0.18(2) -0.024(9) -0.016(9) 0.009(5)
C1B 0.012(5) 0.021(5) 0.016(5) 0.005(4) -0.004(4) 0.002(4)
C2B 0.023(6) 0.020(6) 0.032(6) 0.003(5) 0.001(5) 0.001(4)
C3B 0.031(7) 0.024(6) 0.045(8) 0.005(5) -0.005(6) 0.000(5)
C4B 0.032(7) 0.031(7) 0.038(7) 0.018(5) 0.004(5) 0.004(5)
C5B 0.028(6) 0.032(6) 0.020(6) 0.006(5) 0.007(5) 0.012(5)
C6B 0.021(5) 0.014(5) 0.022(5) 0.001(4) -0.006(4) 0.008(4)
C1C 0.019(5) 0.023(5) 0.009(5) 0.005(4) -0.002(4) 0.010(4)
C2C 0.014(6) 0.019(6) 0.100(12) 0.017(7) 0.002(6) 0.004(5)
C3C 0.019(6) 0.046(9) 0.114(14) 0.033(9) 0.010(7) 0.015(6)
C4C 0.043(7) 0.032(7) 0.025(6) 0.005(5) -0.005(5) 0.024(6)
C5C 0.032(7) 0.022(6) 0.044(7) 0.003(5) -0.017(6) -0.003(5)
C6C 0.024(6) 0.015(5) 0.047(7) 0.003(5) -0.008(5) 0.010(4)
C1D 0.014(5) 0.019(5) 0.023(5) 0.003(4) 0.001(4) 0.008(4)
C2D 0.020(5) 0.022(5) 0.021(5) 0.004(4) 0.000(4) 0.013(4)
C3D 0.029(6) 0.057(8) 0.019(6) 0.008(5) 0.007(5) 0.020(6)
C4D 0.024(6) 0.058(8) 0.022(6) 0.020(6) 0.006(5) 0.011(6)
C5D 0.021(6) 0.030(6) 0.041(7) 0.017(5) -0.004(5) -0.004(5)
C6D 0.020(5) 0.018(5) 0.018(5) 0.011(4) -0.010(4) -0.001(4)
C1E 0.017(5) 0.023(5) 0.013(5) 0.004(4) 0.003(4) 0.002(4)
C2E 0.028(6) 0.026(6) 0.023(6) 0.000(5) -0.001(5) 0.005(5)
C3E 0.035(7) 0.027(6) 0.033(7) 0.001(5) 0.005(5) 0.016(5)
C4E 0.029(6) 0.012(5) 0.031(6) -0.006(4) 0.003(5) -0.002(4)
C5E 0.035(6) 0.029(6) 0.017(5) -0.006(4) 0.002(5) 0.007(5)
C6E 0.023(5) 0.024(6) 0.014(5) 0.005(4) 0.001(4) 0.006(4)
C1F 0.016(5) 0.010(5) 0.035(6) -0.005(4) -0.001(4) -0.001(4)
C2F 0.024(6) 0.016(5) 0.020(5) -0.003(4) -0.004(4) 0.003(4)
C3F 0.038(7) 0.017(5) 0.029(6) 0.004(5) -0.011(5) 0.005(5)
C4F 0.025(6) 0.023(6) 0.038(7) -0.005(5) -0.016(5) 0.004(5)
C5F 0.019(6) 0.035(7) 0.045(8) -0.010(6) -0.011(5) -0.004(5)
C6F 0.022(6) 0.023(6) 0.034(6) -0.005(5) 0.001(5) -0.003(5)
C1G 0.013(5) 0.020(5) 0.018(5) 0.003(4) 0.000(4) 0.006(4)
C2G 0.022(5) 0.028(6) 0.019(5) 0.000(4) 0.001(4) 0.011(5)
C3G 0.036(7) 0.034(6) 0.016(5) -0.001(5) 0.003(5) 0.019(5)
C4G 0.041(7) 0.041(7) 0.020(6) -0.005(5) -0.002(5) 0.017(6)
C5G 0.024(6) 0.025(6) 0.030(6) -0.015(5) -0.006(5) 0.008(5)
C6G 0.022(5) 0.018(5) 0.025(6) 0.002(4) -0.006(4) 0.005(4)
C1H 0.021(5) 0.021(5) 0.019(5) 0.009(4) 0.000(4) -0.002(4)
C2H 0.032(7) 0.037(7) 0.050(8) -0.002(6) 0.004(6) 0.020(6)
C3H 0.024(6) 0.039(7) 0.036(7) 0.006(5) 0.005(5) 0.016(5)
C4H 0.025(6) 0.043(7) 0.040(7) 0.021(6) 0.006(5) 0.019(5)
C5H 0.029(6) 0.033(7) 0.037(7) 0.010(5) 0.001(5) 0.002(5)
C6H 0.023(6) 0.020(5) 0.026(6) 0.001(4) 0.000(5) 0.007(4)
O1S 0.078(7) 0.048(6) 0.046(6) 0.012(4) -0.014(5) 0.006(5)
C1S 0.098(14) 0.049(9) 0.063(10) 0.032(7) -0.031(9) -0.007(8)
C2S 0.27(4) 0.066(12) 0.049(10) 0.012(8) -0.051(14) -0.009(15)
C3S 0.059(10) 0.037(7) 0.125(13) -0.010(8) -0.042(10) 0.010(7)
C4S 0.026(7) 0.083(11) 0.082(9) 0.052(9) 0.005(7) 0.005(6)
O2S 0.040(11) 0.068(9) 0.087(13) 0.025(9) -0.013(10) 0.021(10)
C5S 0.028(8) 0.079(8) 0.042(7) 0.004(6) 0.012(8) 0.017(6)
C6S 0.028(8) 0.079(8) 0.042(7) 0.004(6) 0.012(8) 0.017(6)
C7S 0.028(8) 0.079(8) 0.042(7) 0.004(6) 0.012(8) 0.017(6)
C8S 0.028(8) 0.079(8) 0.042(7) 0.004(6) 0.012(8) 0.017(6)
O3S 0.047(12) 0.061(11) 0.030(10) -0.010(9) 0.001(9) -0.012(9)
C9S 0.073(18) 0.034(8) 0.011(12) -0.002(10) 0.022(13) 0.003(11)
C10S 0.035(18) 0.058(17) 0.19(5) -0.05(3) -0.01(2) 0.019(12)
C11S 0.037(12) 0.031(9) 0.033(13) 0.008(10) 0.021(9) 0.001(8)
C12S 0.048(14) 0.060(12) 0.039(16) -0.005(12) 0.007(11) 0.016(11)

loop_
_atom_type_symbol
_atom_type_description
_atom_type_scat_dispersion_real
_atom_type_scat_dispersion_imag
_atom_type_scat_source
C C 0.0033 0.0016 'International Tables Vol C Tables 4.2.6.8 and 6.1.1.4'
H H 0.0000 0.0000 'International Tables Vol C Tables 4.2.6.8 and 6.1.1.4'
B B 0.0013 0.0007 'International Tables Vol C Tables 4.2.6.8 and 6.1.1.4'
N N 0.0061 0.0033 'International Tables Vol C Tables 4.2.6.8 and 6.1.1.4'
F F 0.0171 0.0103 'International Tables Vol C Tables 4.2.6.8 and 6.1.1.4'
P P 0.1023 0.0942 'International Tables Vol C Tables 4.2.6.8 and 6.1.1.4'
Ag Ag -0.8971 1.1015 'International Tables Vol C Tables 4.2.6.8 and 6.1.1.4'
O O 0.0106 0.0060 'International Tables Vol C Tables 4.2.6.8 and 6.1.1.4'

loop_
_geom_angle_atom_site_label_1
_geom_angle_atom_site_label_2
_geom_angle_atom_site_label_3
_geom_angle
_geom_angle_site_symmetry_1
_geom_angle_site_symmetry_3
N1Z Ag1 N1 6.8(8) . .
N1Z Ag1 P1 159.6(7) . .
N1 Ag1 P1 165.7(3) . .
N1Z Ag1 Ag2 101.2(8) . .
N1 Ag1 Ag2 100.9(4) . .
P1 Ag1 Ag2 87.61(7) . .
N2 Ag2 P2 177.3(3) . .
N2 Ag2 Ag1 89.3(2) . .
P2 Ag2 Ag1 90.03(7) . .
P3 Ag3 P4 173.37(9) . .
P3 Ag3 Ag3 90.82(7) . 2_675
P4 Ag3 Ag3 88.83(7) . 2_675
C1G P1 C1H 105.1(5) . .
C1G P1 C27 102.9(5) . .
C1H P1 C27 103.6(5) . .
C1G P1 Ag1 116.1(3) . .
C1H P1 Ag1 113.3(3) . .
C27 P1 Ag1 114.4(3) . .
C1F P2 C27 107.6(5) . .
C1F P2 C1E 105.6(5) . .
C27 P2 C1E 103.2(4) . .
C1F P2 Ag2 116.9(3) . .
C27 P2 Ag2 108.8(3) . .
C1E P2 Ag2 113.8(3) . .
C1C P3 C1D 102.9(4) . .
C1C P3 C28 104.9(4) . .
C1D P3 C28 105.1(4) . .
C1C P3 Ag3 112.9(3) . .
C1D P3 Ag3 115.8(3) . .
C28 P3 Ag3 113.9(3) . .
C1B P4 C1A 103.8(5) . .
C1B P4 C28 105.1(4) . 2_675
C1A P4 C28 105.0(4) . 2_675
C1B P4 Ag3 114.5(3) . .
C1A P4 Ag3 114.8(3) . .
C28 P4 Ag3 112.6(3) 2_675 .
F3 B1 F4 111.0(10) . .
F3 B1 F1 109.7(9) . .
F4 B1 F1 110.3(10) . .
F3 B1 F2 109.4(10) . .
F4 B1 F2 108.5(9) . .
F1 B1 F2 107.9(10) . .
F8 B2 F7 109.7(10) . .
F8 B2 F5 109.5(10) . .
F7 B2 F5 109.7(10) . .
F8 B2 F6 109.4(10) . .
F7 B2 F6 109.3(10) . .
F5 B2 F6 109.2(10) . .
F7A B2A F5A 110.5(12) . .
F7A B2A F6A 110.3(12) . .
F5A B2A F6A 109.7(12) . .
F7A B2A F8A 109.1(12) . .
F5A B2A F8A 108.8(12) . .
F6A B2A F8A 108.3(12) . .
F9 B3 F12 111.4(14) . .
F9 B3 F10 107.7(12) . .
F12 B3 F10 109.6(13) . .
F9 B3 F11 109.8(13) . .
F12 B3 F11 110.1(11) . .
F10 B3 F11 108.1(11) . .
C1 N1 C5 120.0 . .
C1 N1 Ag1 120.0(5) . .
C5 N1 Ag1 120.0(5) . .
C2 C1 N1 120.0 . .
C1 C2 C3 120.0 . .
C4 C3 C2 120.0 . .
C4 C3 C6 122.7(9) . .
C2 C3 C6 117.3(9) . .
C5 C4 C3 120.0 . .
C4 C5 N1 120.0 . .
C7 C6 C3 126.7(15) . .
C6 C7 C8 127.0(16) . .
C9 C8 C13 120.0 . .
C9 C8 C7 118.9(9) . .
C13 C8 C7 121.0(9) . .
C10 C9 C8 120.0 . .
C9 C10 C11 120.0 . .
C12 C11 C10 120.0 . .
C11 C12 C13 120.0 . .
C12 C13 C8 120.0 . .
C1Z N1Z C5Z 120.0 . .
C1Z N1Z Ag1 122.0(11) . .
C5Z N1Z Ag1 117.6(11) . .
C2Z C1Z N1Z 120.0 . .
C1Z C2Z C3Z 120.0 . .
C4Z C3Z C2Z 120.0 . .
C4Z C3Z C6Z 116(2) . .
C2Z C3Z C6Z 124(2) . .
C5Z C4Z C3Z 120.0 . .
C4Z C5Z N1Z 120.0 . .
C7Z C6Z C3Z 126(3) . .
C6Z C7Z C8Z 123(3) . .
C9Z C8Z C13Z 120.0 . .
C9Z C8Z C7Z 118.4(14) . .
C13Z C8Z C7Z 121.6(14) . .
C8Z C9Z C10Z 120.0 . .
C9Z C10Z C11Z 120.0 . .
C12Z C11Z C10Z 120.0 . .
C11Z C12Z C13Z 120.0 . .
C12Z C13Z C8Z 120.0 . .
C18 N2 C14 117.6(9) . .
C18 N2 Ag2 120.0(7) . .
C14 N2 Ag2 122.3(7) . .
N2 C14 C15 124.2(11) . .
C14 C15 C16 117.6(11) . .
C17 C16 C15 117.6(10) . .
C17 C16 C19 120.7(10) . .
C15 C16 C19 121.6(11) . .
C16 C17 C18 119.8(11) . .
N2 C18 C17 123.1(11) . .
C20 C19 C16 124.3(11) . .
C19 C20 C21 125.9(11) . .
C26 C21 C22 119.0(11) . .
C26 C21 C20 118.9(11) . .
C22 C21 C20 122.0(12) . .
C23 C22 C21 119.5(13) . .
C22 C23 C24 122.0(14) . .
C25 C24 C23 118.6(12) . .
C24 C25 C26 122.1(13) . .
C21 C26 C25 118.7(13) . .
P2 C27 P1 113.9(5) . .
P4 C28 P3 111.7(5) 2_675 .
C6A C1A C2A 119.0(11) . .
C6A C1A P4 123.4(9) . .
C2A C1A P4 117.5(8) . .
C1A C2A C3A 121.3(12) . .
C4A C3A C2A 120.0(12) . .
C3A C4A C5A 119.0(12) . .
C4A C5A C6A 120.8(13) . .
C1A C6A C5A 119.8(13) . .
C6B C1B C2B 119.7(9) . .
C6B C1B P4 121.6(8) . .
C2B C1B P4 118.7(8) . .
C3B C2B C1B 119.6(11) . .
C4B C3B C2B 119.8(11) . .
C3B C4B C5B 120.9(11) . .
C4B C5B C6B 119.0(10) . .
C1B C6B C5B 120.9(10) . .
C6C C1C C2C 117.6(10) . .
C6C C1C P3 125.5(8) . .
C2C C1C P3 116.9(8) . .
C3C C2C C1C 121.2(11) . .
C4C C3C C2C 121.0(12) . .
C3C C4C C5C 119.1(11) . .
C6C C5C C4C 120.4(11) . .
C1C C6C C5C 120.7(10) . .
C2D C1D C6D 120.5(10) . .
C2D C1D P3 121.2(8) . .
C6D C1D P3 118.3(8) . .
C1D C2D C3D 119.5(11) . .
C2D C3D C4D 120.7(11) . .
C5D C4D C3D 119.3(10) . .
C4D C5D C6D 121.1(11) . .
C5D C6D C1D 118.8(10) . .
C2E C1E C6E 119.3(10) . .
C2E C1E P2 122.0(8) . .
C6E C1E P2 118.5(8) . .
C3E C2E C1E 120.0(11) . .
C2E C3E C4E 121.3(11) . .
C3E C4E C5E 119.6(10) . .
C4E C5E C6E 119.7(10) . .
C5E C6E C1E 120.1(10) . .
C6F C1F C2F 118.5(10) . .
C6F C1F P2 119.4(8) . .
C2F C1F P2 122.0(8) . .
C3F C2F C1F 120.0(10) . .
C2F C3F C4F 120.7(11) . .
C3F C4F C5F 119.7(10) . .
C6F C5F C4F 120.4(11) . .
C5F C6F C1F 120.8(11) . .
C6G C1G C2G 119.7(9) . .
C6G C1G P1 120.2(8) . .
C2G C1G P1 120.0(8) . .
C3G C2G C1G 119.4(10) . .
C4G C3G C2G 119.1(11) . .
C5G C4G C3G 121.9(11) . .
C4G C5G C6G 119.9(11) . .
C5G C6G C1G 119.9(10) . .
C6H C1H C2H 120.1(10) . .
C6H C1H P1 121.0(8) . .
C2H C1H P1 118.8(9) . .
C1H C2H C3H 120.8(12) . .
C2H C3H C4H 118.2(11) . .
C5H C4H C3H 120.4(11) . .
C4H C5H C6H 120.2(12) . .
C5H C6H C1H 120.3(11) . .
C4S O1S C1S 106.7(12) . .
C2S C1S O1S 109.2(14) . .
C1S C2S C3S 108.2(16) . .
C2S C3S C4S 101.9(13) . .
O1S C4S C3S 107.3(13) . .
C5S O2S C8S 97(3) . .
O2S C5S C6S 112(3) . .
C5S C6S C7S 100.9(19) . .
C8S C7S C6S 100.5(18) . .
O2S C8S C7S 113(2) . .
C9S O3S C12S 110.1(19) . .
O3S C9S C10S 107(2) . .
C9S C10S C11S 105(2) . .
C12S C11S C10S 102(2) . .
O3S C12S C11S 106.5(18) . .

loop_
_geom_bond_atom_site_label_1
_geom_bond_atom_site_label_2
_geom_bond_distance
_geom_bond_site_symmetry_2
Ag1 N1Z 2.191(6) .
Ag1 N1 2.191(5) .
Ag1 P1 2.379(3) .
Ag1 Ag2 3.1359(12) .
Ag2 N2 2.123(8) .
Ag2 P2 2.337(3) .
Ag3 P3 2.404(3) .
Ag3 P4 2.415(3) .
Ag3 Ag3 3.0374(17) 2_675
P1 C1G 1.810(10) .
P1 C1H 1.832(11) .
P1 C27 1.839(10) .
P2 C1F 1.799(11) .
P2 C27 1.827(10) .
P2 C1E 1.830(10) .
P3 C1C 1.830(10) .
P3 C1D 1.830(10) .
P3 C28 1.837(9) .
P4 C1B 1.817(10) .
P4 C1A 1.829(10) .
P4 C28 1.831(10) 2_675
B1 F3 1.373(14) .
B1 F4 1.384(15) .
B1 F1 1.389(14) .
B1 F2 1.397(15) .
B2 F8 1.375(14) .
B2 F7 1.377(15) .
B2 F5 1.377(16) .
B2 F6 1.382(15) .
B2A F7A 1.348(19) .
B2A F5A 1.355(19) .
B2A F6A 1.362(19) .
B2A F8A 1.377(19) .
B3 F9 1.304(17) .
B3 F12 1.346(16) .
B3 F10 1.359(17) .
B3 F11 1.380(16) .
N1 C1 1.3900 .
N1 C5 1.3900 .
C1 C2 1.3900 .
C2 C3 1.3900 .
C3 C4 1.3900 .
C3 C6 1.501(17) .
C4 C5 1.3900 .
C6 C7 1.32(2) .
C7 C8 1.495(17) .
C8 C9 1.3900 .
C8 C13 1.3900 .
C9 C10 1.3900 .
C10 C11 1.3900 .
C11 C12 1.3900 .
C12 C13 1.3900 .
N1Z C1Z 1.3900 .
N1Z C5Z 1.3900 .
C1Z C2Z 1.3900 .
C2Z C3Z 1.3900 .
C3Z C4Z 1.3900 .
C3Z C6Z 1.48(3) .
C4Z C5Z 1.3900 .
C6Z C7Z 1.3200(11) .
C7Z C8Z 1.55(4) .
C8Z C9Z 1.3900 .
C8Z C13Z 1.3900 .
C9Z C10Z 1.3900 .
C10Z C11Z 1.3900 .
C11Z C12Z 1.3900 .
C12Z C13Z 1.3900 .
N2 C18 1.322(15) .
N2 C14 1.329(14) .
C14 C15 1.386(14) .
C15 C16 1.413(16) .
C16 C17 1.379(16) .
C16 C19 1.480(14) .
C17 C18 1.383(16) .
C19 C20 1.323(16) .
C20 C21 1.460(15) .
C21 C26 1.397(19) .
C21 C22 1.406(18) .
C22 C23 1.380(17) .
C23 C24 1.38(2) .
C24 C25 1.34(2) .
C25 C26 1.419(17) .
C28 P4 1.831(10) 2_675
C1A C6A 1.345(16) .
C1A C2A 1.367(15) .
C2A C3A 1.379(17) .
C3A C4A 1.349(19) .
C4A C5A 1.37(2) .
C5A C6A 1.393(19) .
C1B C6B 1.376(14) .
C1B C2B 1.401(14) .
C2B C3B 1.394(16) .
C3B C4B 1.382(18) .
C4B C5B 1.384(17) .
C5B C6B 1.397(15) .
C1C C6C 1.373(15) .
C1C C2C 1.385(15) .
C2C C3C 1.362(17) .
C3C C4C 1.345(18) .
C4C C5C 1.377(17) .
C5C C6C 1.375(15) .
C1D C2D 1.377(14) .
C1D C6D 1.396(14) .
C2D C3D 1.381(15) .
C3D C4D 1.382(18) .
C4D C5D 1.374(18) .
C5D C6D 1.384(15) .
C1E C2E 1.388(15) .
C1E C6E 1.393(14) .
C2E C3E 1.366(16) .
C3E C4E 1.372(16) .
C4E C5E 1.388(16) .
C5E C6E 1.388(15) .
C1F C6F 1.397(14) .
C1F C2F 1.412(15) .
C2F C3F 1.375(15) .
C3F C4F 1.384(16) .
C4F C5F 1.388(18) .
C5F C6F 1.372(16) .
C1G C6G 1.393(14) .
C1G C2G 1.422(14) .
C2G C3G 1.387(15) .
C3G C4G 1.383(17) .
C4G C5G 1.376(17) .
C5G C6G 1.380(15) .
C1H C6H 1.386(15) .
C1H C2H 1.388(16) .
C2H C3H 1.392(16) .
C3H C4H 1.420(18) .
C4H C5H 1.381(18) .
C5H C6H 1.381(16) .
O1S C4S 1.379(18) .
O1S C1S 1.400(17) .
C1S C2S 1.39(2) .
C2S C3S 1.48(3) .
C3S C4S 1.50(2) .
O2S C5S 1.391(18) .
O2S C8S 1.398(19) .
C5S C6S 1.513(19) .
C6S C7S 1.522(19) .
C7S C8S 1.521(19) .
O3S C9S 1.402(18) .
O3S C12S 1.407(18) .
C9S C10S 1.526(19) .
C10S C11S 1.529(19) .
C11S C12S 1.504(18) .
